data_2021590
loop_
_publ_author_name
'Dimeska, Roza'
'Wikaira, Jan'
'Mockler, Garry M.'
'Butcher, Ray J.'

_publ_section_title
;
 The crystal and molecular structures of three copper-containing complexes
 and their activities in mimicking galactose oxidase
;
_journal_coeditor_code FN3293
_journal_issue 5
_journal_name_full 'Acta Crystallographica Section C'
_journal_page_first 538
_journal_page_last 544
_journal_paper_doi 10.1107/S2053229619003267
_journal_volume 75
_journal_year 2019
_chemical_formula_iupac '[Cu (C7 H5 O2) (C13 H19 N2 O)], 2H2 O1'
_chemical_formula_moiety 'C20 H24 Cu N2 O3, 2(H2 O)'
_chemical_formula_sum 'C20 H28 Cu N2 O5'
_chemical_formula_weight 439.98
_chemical_name_systematic
'(Benzoato-\k^2^<i>O</i>,<i>O</i>')[(<i>E</i>)-2-({[2-(diethylamino)ethyl]imino}methyl)phenolato-\k^3^<i>N</i>,<i>N</i>',<i>O</i>]copper(II) dihydrate'
_space_group_crystal_system monoclinic
_space_group_IT_number 14
_space_group_name_Hall '-P 2ybc'
_space_group_name_H-M_alt 'P 1 21/c 1'
_symmetry_space_group_name_Hall '-P 2ybc'
_symmetry_space_group_name_H-M 'P 1 21/c 1'
_atom_sites_solution_hydrogens mixed
_audit_creation_method SHELXL-2018/3
_cell_angle_alpha 90
_cell_angle_beta 92.501(2)
_cell_angle_gamma 90
_cell_formula_units_Z 4
_cell_length_a 11.2427(3)
_cell_length_b 10.1287(2)
_cell_length_c 17.7683(3)
_cell_measurement_reflns_used 20474
_cell_measurement_temperature 100(2)
_cell_measurement_theta_max 40.9290
_cell_measurement_theta_min 3.7550
_cell_volume 2021.42(8)
_computing_cell_refinement
;
CrysAlis PRO (Rigaku OD, 2018)
;
_computing_data_collection
;
CrysAlis PRO (Rigaku OD, 2018)
;
_computing_data_reduction
;
CrysAlis PRO (Rigaku OD, 2018)
;
_computing_molecular_graphics
;
SHELXTL (Sheldrick, 2008)
;
_computing_publication_material
;
SHELXTL (Sheldrick, 2008)
;
_computing_structure_refinement
;
SHELXL2018 (Sheldrick, 2015b)
;
_computing_structure_solution
;
SHELXT (Sheldrick, 2015a)
;
_diffrn_ambient_temperature 100(2)
_diffrn_detector_area_resol_mean 10.6501
_diffrn_measured_fraction_theta_full 0.987
_diffrn_measured_fraction_theta_max 0.972
_diffrn_measurement_device_type 'Rigaku OD SuperNova Dual source diffractometer with an Atlas detector'
_diffrn_measurement_method '\w scans'
_diffrn_radiation_type MoK\a
_diffrn_radiation_wavelength 0.71073
_diffrn_reflns_av_R_equivalents 0.0298
_diffrn_reflns_av_unetI/netI 0.0265
_diffrn_reflns_limit_h_max 20
_diffrn_reflns_limit_h_min -20
_diffrn_reflns_limit_k_max 18
_diffrn_reflns_limit_k_min -18
_diffrn_reflns_limit_l_max 32
_diffrn_reflns_limit_l_min -25
_diffrn_reflns_number 51132
_diffrn_reflns_theta_full 25.242
_diffrn_reflns_theta_max 41.261
_diffrn_reflns_theta_min 3.499
_diffrn_source 'micro-focus sealed X-ray tube'
_exptl_absorpt_coefficient_mu 1.114
_exptl_absorpt_correction_T_max 1.000
_exptl_absorpt_correction_T_min 0.474
_exptl_absorpt_correction_type gaussian
_exptl_absorpt_process_details
;
(CrysAlis PRO; Rigaku OD, 2018)
;
_exptl_crystal_colour blue
_exptl_crystal_density_diffrn 1.446
_exptl_crystal_description
;
multi-faceted prism
;
_exptl_crystal_F_000 924
_exptl_crystal_size_max 0.350
_exptl_crystal_size_mid 0.232
_exptl_crystal_size_min 0.182
_refine_diff_density_max 0.566
_refine_diff_density_min -0.602
_refine_ls_extinction_method none
_refine_ls_goodness_of_fit_ref 1.066
_refine_ls_hydrogen_treatment mixed
_refine_ls_matrix_type full
_refine_ls_number_parameters 270
_refine_ls_number_reflns 13125
_refine_ls_number_restraints 6
_refine_ls_restrained_S_all 1.066
_refine_ls_R_factor_all 0.0415
_refine_ls_R_factor_gt 0.0283
_refine_ls_shift/su_max 0.002
_refine_ls_shift/su_mean 0.000
_refine_ls_structure_factor_coef Fsqd
_refine_ls_weighting_details 'w=1/[\s^2^(Fo^2^)+(0.0327P)^2^+0.3747P] where P=(Fo^2^+2Fc^2^)/3'
_refine_ls_weighting_scheme calc
_refine_ls_wR_factor_gt 0.0694
_refine_ls_wR_factor_ref 0.0756
_reflns_number_gt 10770
_reflns_number_total 13125
_reflns_threshold_expression 'I > 2\s(I)'
_cod_data_source_file fn3293sup1.cif
_cod_data_source_block 1
_cod_depositor_comments 'Adding full bibliography for 2021590--2021592.cif.'
_cod_database_code 2021590
_cod_database_fobs_code 2021590
_shelx_space_group_comment
;
The symmetry employed for this shelxl refinement is uniquely defined
by the following loop, which should always be used as a source of
symmetry information in preference to the above space-group names.
They are only intended as comments.
;

loop_
_space_group_symop_operation_xyz
'x, y, z'
'-x, y+1/2, -z+1/2'
'-x, -y, -z'
'x, -y-1/2, z-1/2'

loop_
_atom_site_type_symbol
_atom_site_label
_atom_site_fract_x
_atom_site_fract_y
_atom_site_fract_z
_atom_site_U_iso_or_equiv
_atom_site_adp_type
_atom_site_calc_flag
_atom_site_occupancy
Cu Cu 0.23818(2) 0.69525(2) 0.47778(2) 0.01137(2) Uani d 1
O O1 0.27766(5) 0.54601(5) 0.41727(3) 0.01650(9) Uani d 1
O O2 0.15402(5) 0.78344(6) 0.39331(3) 0.01670(9) Uani d 1
O O3 0.33453(5) 0.86472(6) 0.37715(3) 0.01897(10) Uani d 1
O O1W 0.52308(7) 0.83109(7) 0.28425(4) 0.02636(13) Uani d 1
H H1W1 0.4716(12) 0.8598(15) 0.3113(8) 0.034(4) Uiso d 1
H H1W2 0.5502(16) 0.8967(16) 0.2641(10) 0.060(5) Uiso d 1
O O2W 0.39643(9) 0.57738(7) 0.27758(4) 0.03167(16) Uani d 1
H H2W1 0.3575(13) 0.5822(15) 0.3162(8) 0.037(4) Uiso d 1
H H2W2 0.4310(14) 0.6492(14) 0.2765(9) 0.042(4) Uiso d 1
N N1 0.33000(6) 0.63419(6) 0.56489(3) 0.01338(9) Uani d 1
N N2 0.16538(6) 0.82506(6) 0.55446(3) 0.01380(9) Uani d 1
C C1 0.32672(6) 0.43555(7) 0.44259(4) 0.01414(10) Uani d 1
C C2 0.32873(8) 0.32474(8) 0.39411(5) 0.02019(13) Uani d 1
H H2A 0.294165 0.331522 0.344513 0.024 Uiso calc 1
C C3 0.38021(8) 0.20647(8) 0.41763(6) 0.02339(15) Uani d 1
H H3A 0.378582 0.133178 0.384235 0.028 Uiso calc 1
C C4 0.43441(8) 0.19302(7) 0.48948(6) 0.02259(15) Uani d 1
H H4A 0.471294 0.112327 0.504607 0.027 Uiso calc 1
C C5 0.43329(8) 0.29896(7) 0.53786(5) 0.01865(12) Uani d 1
H H5A 0.469865 0.290767 0.586855 0.022 Uiso calc 1
C C6 0.37906(6) 0.41938(7) 0.51635(4) 0.01382(10) Uani d 1
C C7 0.38029(6) 0.52083(7) 0.57282(4) 0.01411(10) Uani d 1
H H7A 0.421362 0.502782 0.619548 0.017 Uiso calc 1
C C8 0.32821(7) 0.72459(8) 0.62904(4) 0.01648(11) Uani d 1
H H8A 0.383817 0.799046 0.622365 0.020 Uiso calc 1
H H8B 0.351197 0.678039 0.676465 0.020 Uiso calc 1
C C9 0.20140(7) 0.77360(8) 0.63053(4) 0.01702(12) Uani d 1
H H9A 0.147997 0.700558 0.644253 0.020 Uiso calc 1
H H9B 0.195502 0.844521 0.668525 0.020 Uiso calc 1
C C10 0.21916(7) 0.95742(7) 0.54046(4) 0.01689(12) Uani d 1
H H10A 0.188508 0.989212 0.490618 0.020 Uiso calc 1
H H10B 0.306310 0.946107 0.537607 0.020 Uiso calc 1
C C11 0.19639(9) 1.06407(8) 0.59850(5) 0.02305(15) Uani d 1
H H11A 0.226691 1.148804 0.580836 0.035 Uiso calc 1
H H11B 0.237177 1.040824 0.646542 0.035 Uiso calc 1
H H11C 0.110635 1.071227 0.605459 0.035 Uiso calc 1
C C12 0.03368(7) 0.82973(8) 0.54397(5) 0.01943(13) Uani d 1
H H12A 0.012276 0.883028 0.498678 0.023 Uiso calc 1
H H12B 0.000355 0.874369 0.587918 0.023 Uiso calc 1
C C13 -0.02251(8) 0.69370(9) 0.53516(6) 0.02444(15) Uani d 1
H H13A -0.109103 0.702796 0.528447 0.037 Uiso calc 1
H H13B 0.008651 0.649662 0.491031 0.037 Uiso calc 1
H H13C -0.003276 0.640999 0.580316 0.037 Uiso calc 1
C C14 0.22685(7) 0.85663(7) 0.35854(4) 0.01419(10) Uani d 1
C C15 0.17491(7) 0.93920(7) 0.29497(4) 0.01484(11) Uani d 1
C C16 0.24644(8) 1.02998(8) 0.25883(4) 0.01974(13) Uani d 1
H H16A 0.328766 1.035916 0.272873 0.024 Uiso calc 1
C C17 0.19839(10) 1.11179(9) 0.20249(5) 0.02590(17) Uani d 1
H H17A 0.247678 1.173462 0.178319 0.031 Uiso calc 1
C C18 0.07821(10) 1.10309(9) 0.18165(5) 0.02722(18) Uani d 1
H H18A 0.045041 1.159443 0.143495 0.033 Uiso calc 1
C C19 0.00625(9) 1.01191(10) 0.21660(5) 0.02489(16) Uani d 1
H H19A -0.075915 1.005821 0.202140 0.030 Uiso calc 1
C C20 0.05468(8) 0.92951(8) 0.27283(4) 0.01896(12) Uani d 1
H H20A 0.005618 0.866548 0.296135 0.023 Uiso calc 1

loop_
_atom_site_aniso_label
_atom_site_aniso_U_11
_atom_site_aniso_U_22
_atom_site_aniso_U_33
_atom_site_aniso_U_12
_atom_site_aniso_U_13
_atom_site_aniso_U_23
Cu 0.01340(4) 0.01114(3) 0.00955(3) 0.00143(3) 0.00042(2) 0.00089(2)
O1 0.0219(2) 0.0150(2) 0.01244(19) 0.00371(18) -0.00101(17) -0.00138(16)
O2 0.0184(2) 0.0180(2) 0.0136(2) 0.00053(18) -0.00005(17) 0.00472(16)
O3 0.0171(2) 0.0228(2) 0.0169(2) 0.0019(2) -0.00086(18) 0.00397(19)
O1W 0.0273(3) 0.0280(3) 0.0243(3) 0.0005(3) 0.0065(2) 0.0045(2)
O2W 0.0522(5) 0.0228(3) 0.0208(3) 0.0024(3) 0.0110(3) -0.0015(2)
N1 0.0154(2) 0.0137(2) 0.01093(19) 0.00220(18) -0.00039(17) -0.00069(16)
N2 0.0142(2) 0.0133(2) 0.0142(2) 0.00149(18) 0.00314(18) 0.00104(17)
C1 0.0148(3) 0.0126(2) 0.0152(2) -0.0006(2) 0.0022(2) -0.00182(19)
C2 0.0212(3) 0.0175(3) 0.0219(3) -0.0010(2) 0.0017(3) -0.0070(2)
C3 0.0236(4) 0.0142(3) 0.0329(4) -0.0017(3) 0.0062(3) -0.0075(3)
C4 0.0245(4) 0.0112(2) 0.0327(4) 0.0017(2) 0.0079(3) 0.0017(3)
C5 0.0209(3) 0.0128(2) 0.0225(3) 0.0027(2) 0.0043(3) 0.0042(2)
C6 0.0150(3) 0.0113(2) 0.0153(2) 0.0008(2) 0.0027(2) 0.00123(19)
C7 0.0149(3) 0.0148(2) 0.0126(2) 0.0018(2) 0.0004(2) 0.00160(19)
C8 0.0193(3) 0.0177(3) 0.0123(2) 0.0021(2) -0.0010(2) -0.0027(2)
C9 0.0204(3) 0.0184(3) 0.0126(2) 0.0026(2) 0.0042(2) 0.0003(2)
C10 0.0183(3) 0.0130(2) 0.0198(3) 0.0000(2) 0.0056(2) -0.0008(2)
C11 0.0270(4) 0.0181(3) 0.0243(3) -0.0015(3) 0.0043(3) -0.0066(3)
C12 0.0139(3) 0.0198(3) 0.0248(3) 0.0024(2) 0.0038(2) 0.0009(2)
C13 0.0206(3) 0.0264(4) 0.0263(4) -0.0059(3) 0.0004(3) 0.0052(3)
C14 0.0186(3) 0.0139(2) 0.0101(2) 0.0031(2) 0.0004(2) 0.00105(18)
C15 0.0200(3) 0.0148(2) 0.0097(2) 0.0042(2) 0.0003(2) 0.00078(19)
C16 0.0270(4) 0.0176(3) 0.0146(3) 0.0018(3) 0.0011(3) 0.0038(2)
C17 0.0419(5) 0.0192(3) 0.0168(3) 0.0050(3) 0.0027(3) 0.0063(2)
C18 0.0429(5) 0.0236(4) 0.0148(3) 0.0152(4) -0.0030(3) 0.0031(3)
C19 0.0284(4) 0.0287(4) 0.0171(3) 0.0129(3) -0.0048(3) -0.0009(3)
C20 0.0205(3) 0.0219(3) 0.0144(3) 0.0065(3) -0.0005(2) 0.0002(2)

loop_
_atom_type_symbol
_atom_type_description
_atom_type_scat_dispersion_real
_atom_type_scat_dispersion_imag
_atom_type_scat_source
C C 0.0033 0.0016 'International Tables Vol C Tables 4.2.6.8 and 6.1.1.4'
H H 0.0000 0.0000 'International Tables Vol C Tables 4.2.6.8 and 6.1.1.4'
N N 0.0061 0.0033 'International Tables Vol C Tables 4.2.6.8 and 6.1.1.4'
O O 0.0106 0.0060 'International Tables Vol C Tables 4.2.6.8 and 6.1.1.4'
Cu Cu 0.3201 1.2651 'International Tables Vol C Tables 4.2.6.8 and 6.1.1.4'

loop_
_geom_angle_atom_site_label_1
_geom_angle_atom_site_label_2
_geom_angle_atom_site_label_3
_geom_angle
O1 Cu N1 93.92(2)
O1 Cu O2 92.62(2)
N1 Cu O2 171.44(3)
O1 Cu N2 165.85(2)
N1 Cu N2 83.64(2)
O2 Cu N2 91.31(2)
O1 Cu O3 91.16(2)
N1 Cu O3 120.89(2)
O2 Cu O3 53.40(2)
N2 Cu O3 102.08(2)
C1 O1 Cu 125.54(5)
C14 O2 Cu 109.64(5)
C14 O3 Cu 73.97(4)
H1W1 O1W H1W2 104.6(15)
H2W1 O2W H2W2 103.5(14)
C7 N1 C8 119.66(6)
C7 N1 Cu 126.40(5)
C8 N1 Cu 113.60(5)
C12 N2 C9 110.82(6)
C12 N2 C10 111.01(6)
C9 N2 C10 111.65(6)
C12 N2 Cu 110.82(5)
C9 N2 Cu 105.87(4)
C10 N2 Cu 106.45(4)
O1 C1 C2 118.88(7)
O1 C1 C6 124.23(6)
C2 C1 C6 116.89(7)
C3 C2 C1 121.27(8)
C3 C2 H2A 119.4
C1 C2 H2A 119.4
C2 C3 C4 121.28(7)
C2 C3 H3A 119.4
C4 C3 H3A 119.4
C5 C4 C3 118.66(8)
C5 C4 H4A 120.7
C3 C4 H4A 120.7
C4 C5 C6 121.43(8)
C4 C5 H5A 119.3
C6 C5 H5A 119.3
C5 C6 C1 120.43(7)
C5 C6 C7 116.04(7)
C1 C6 C7 123.53(6)
N1 C7 C6 124.89(6)
N1 C7 H7A 117.6
C6 C7 H7A 117.6
N1 C8 C9 105.33(6)
N1 C8 H8A 110.7
C9 C8 H8A 110.7
N1 C8 H8B 110.7
C9 C8 H8B 110.7
H8A C8 H8B 108.8
N2 C9 C8 108.59(6)
N2 C9 H9A 110.0
C8 C9 H9A 110.0
N2 C9 H9B 110.0
C8 C9 H9B 110.0
H9A C9 H9B 108.4
N2 C10 C11 116.23(6)
N2 C10 H10A 108.2
C11 C10 H10A 108.2
N2 C10 H10B 108.2
C11 C10 H10B 108.2
H10A C10 H10B 107.4
C10 C11 H11A 109.5
C10 C11 H11B 109.5
H11A C11 H11B 109.5
C10 C11 H11C 109.5
H11A C11 H11C 109.5
H11B C11 H11C 109.5
N2 C12 C13 113.04(7)
N2 C12 H12A 109.0
C13 C12 H12A 109.0
N2 C12 H12B 109.0
C13 C12 H12B 109.0
H12A C12 H12B 107.8
C12 C13 H13A 109.5
C12 C13 H13B 109.5
H13A C13 H13B 109.5
C12 C13 H13C 109.5
H13A C13 H13C 109.5
H13B C13 H13C 109.5
O3 C14 O2 122.98(6)
O3 C14 C15 120.33(7)
O2 C14 C15 116.63(7)
C20 C15 C16 119.15(7)
C20 C15 C14 120.86(7)
C16 C15 C14 119.96(7)
C17 C16 C15 120.67(9)
C17 C16 H16A 119.7
C15 C16 H16A 119.7
C18 C17 C16 119.82(9)
C18 C17 H17A 120.1
C16 C17 H17A 120.1
C17 C18 C19 120.08(8)
C17 C18 H18A 120.0
C19 C18 H18A 120.0
C18 C19 C20 120.04(9)
C18 C19 H19A 120.0
C20 C19 H19A 120.0
C19 C20 C15 120.23(8)
C19 C20 H20A 119.9
C15 C20 H20A 119.9

loop_
_geom_bond_atom_site_label_1
_geom_bond_atom_site_label_2
_geom_bond_distance
Cu O1 1.9183(5)
Cu N1 1.9246(6)
Cu O2 1.9550(6)
Cu N2 2.0863(6)
Cu O3 2.7360(6)
O1 C1 1.3178(9)
O2 C14 1.2828(9)
O3 C14 1.2437(10)
O1W H1W1 0.821(12)
O1W H1W2 0.820(14)
O2W H2W1 0.831(12)
O2W H2W2 0.825(13)
N1 C7 1.2849(9)
N1 C8 1.4630(9)
N2 C12 1.4850(10)
N2 C9 1.4881(10)
N2 C10 1.4960(9)
C1 C2 1.4156(10)
C1 C6 1.4225(10)
C2 C3 1.3870(12)
C2 H2A 0.9500
C3 C4 1.3970(15)
C3 H3A 0.9500
C4 C5 1.3754(12)
C4 H4A 0.9500
C5 C6 1.4089(10)
C5 H5A 0.9500
C6 C7 1.4359(10)
C7 H7A 0.9500
C8 C9 1.5110(11)
C8 H8A 0.9900
C8 H8B 0.9900
C9 H9A 0.9900
C9 H9B 0.9900
C10 C11 1.5228(11)
C10 H10A 0.9900
C10 H10B 0.9900
C11 H11A 0.9800
C11 H11B 0.9800
C11 H11C 0.9800
C12 C13 1.5210(12)
C12 H12A 0.9900
C12 H12B 0.9900
C13 H13A 0.9800
C13 H13B 0.9800
C13 H13C 0.9800
C14 C15 1.5029(9)
C15 C20 1.3947(11)
C15 C16 1.3963(11)
C16 C17 1.3904(12)
C16 H16A 0.9500
C17 C18 1.3881(16)
C17 H17A 0.9500
C18 C19 1.3917(15)
C18 H18A 0.9500
C19 C20 1.3941(11)
C19 H19A 0.9500
C20 H20A 0.9500

loop_
_geom_hbond_atom_site_label_D
_geom_hbond_atom_site_label_H
_geom_hbond_atom_site_label_A
_geom_hbond_site_symmetry_A
_geom_hbond_distance_DH
_geom_hbond_distance_HA
_geom_hbond_distance_DA
_geom_hbond_angle_DHA
_geom_hbond_publ_flag
O1W H1W1 O3 . 0.821(12) 1.976(12) 2.7641(9) 160.6(15) yes
O1W H1W2 O2W 2_655 0.820(14) 2.073(14) 2.8871(10) 172.2(18) yes
O2W H2W1 O1 . 0.831(12) 2.075(12) 2.8868(9) 165.3(15) yes
O2W H2W2 O1W . 0.825(13) 2.115(13) 2.9378(11) 174.9(17) yes

loop_
_geom_torsion_atom_site_label_1
_geom_torsion_atom_site_label_2
_geom_torsion_atom_site_label_3
_geom_torsion_atom_site_label_4
_geom_torsion
Cu O1 C1 C2 167.40(5)
Cu O1 C1 C6 -12.80(10)
O1 C1 C2 C3 179.39(8)
C6 C1 C2 C3 -0.42(11)
C1 C2 C3 C4 -1.45(13)
C2 C3 C4 C5 1.69(13)
C3 C4 C5 C6 -0.04(12)
C4 C5 C6 C1 -1.84(11)
C4 C5 C6 C7 177.93(7)
O1 C1 C6 C5 -177.78(7)
C2 C1 C6 C5 2.02(10)
O1 C1 C6 C7 2.47(11)
C2 C1 C6 C7 -177.73(7)
C8 N1 C7 C6 174.37(7)
Cu N1 C7 C6 1.60(11)
C5 C6 C7 N1 -176.20(7)
C1 C6 C7 N1 3.56(11)
C7 N1 C8 C9 -133.03(7)
Cu N1 C8 C9 40.63(7)
C12 N2 C9 C8 159.78(6)
C10 N2 C9 C8 -75.90(7)
Cu N2 C9 C8 39.55(7)
N1 C8 C9 N2 -52.20(8)
C12 N2 C10 C11 69.58(9)
C9 N2 C10 C11 -54.64(9)
Cu N2 C10 C11 -169.73(6)
C9 N2 C12 C13 -71.87(8)
C10 N2 C12 C13 163.45(7)
Cu N2 C12 C13 45.36(8)
Cu O3 C14 O2 -0.92(6)
Cu O3 C14 C15 176.22(6)
Cu O2 C14 O3 1.32(9)
Cu O2 C14 C15 -175.93(5)
O3 C14 C15 C20 179.00(7)
O2 C14 C15 C20 -3.67(10)
O3 C14 C15 C16 -3.00(10)
O2 C14 C15 C16 174.33(7)
C20 C15 C16 C17 1.29(11)
C14 C15 C16 C17 -176.75(7)
C15 C16 C17 C18 -0.21(13)
C16 C17 C18 C19 -0.57(13)
C17 C18 C19 C20 0.26(13)
C18 C19 C20 C15 0.83(12)
C16 C15 C20 C19 -1.60(11)
C14 C15 C20 C19 176.42(7)
